data_2008446
loop_
_publ_author_name
'Dix, Ina'
'Hopf, Henning'
'Jones, Peter G.'

_publ_section_title
;
 Heterocycle-substituted [2.2]paracyclophanes
;
_journal_issue 5
_journal_name_full 'Acta Crystallographica Section C'
_journal_page_first 756
_journal_page_last 759
_journal_paper_doi 10.1107/S0108270199001808
_journal_volume 55
_journal_year 1999
_chemical_formula_sum 'C20 H18 O'
_chemical_formula_weight 274.34
_chemical_name_systematic
;
 4-(2'-furyl)[2.2]paracyclophane
;
_space_group_IT_number 9
_symmetry_cell_setting monoclinic
_symmetry_space_group_name_Hall 'C -2yc'
_symmetry_space_group_name_H-M 'C 1 c 1'
_audit_creation_method SHELXL-97
_cell_angle_alpha 90.00
_cell_angle_beta 101.766(8)
_cell_angle_gamma 90.00
_cell_formula_units_Z 4
_cell_length_a 7.4177(8)
_cell_length_b 21.393(2)
_cell_length_c 9.2734(10)
_cell_measurement_reflns_used 49
_cell_measurement_temperature 173(2)
_cell_measurement_theta_max 12.5
_cell_measurement_theta_min 5.8
_cell_volume 1440.6(3)
_computing_cell_refinement XSCANS
_computing_data_collection 'XSCANS (Fait, 1991)'
_computing_data_reduction XSCANS
_computing_molecular_graphics 'XP (Siemens, 1994)'
_computing_publication_material SHELXL-97
_computing_structure_refinement 'SHELXL97 (Sheldrick, 1997)'
_computing_structure_solution 'SHELXS97 (Sheldrick, 1990)'
_diffrn_ambient_temperature 173(2)
_diffrn_measured_fraction_theta_full 0.998
_diffrn_measured_fraction_theta_max 0.998
_diffrn_measurement_device_type 'Siemens P4'
_diffrn_measurement_method \w-scans
_diffrn_radiation_monochromator graphite
_diffrn_radiation_source 'fine-focus sealed tube'
_diffrn_radiation_type MoK\a
_diffrn_radiation_wavelength 0.71073
_diffrn_reflns_av_R_equivalents 0.0200
_diffrn_reflns_av_sigmaI/netI 0.0271
_diffrn_reflns_limit_h_max 0
_diffrn_reflns_limit_h_min -9
_diffrn_reflns_limit_k_max 27
_diffrn_reflns_limit_k_min -27
_diffrn_reflns_limit_l_max 12
_diffrn_reflns_limit_l_min -11
_diffrn_reflns_number 3502
_diffrn_reflns_theta_full 27.49
_diffrn_reflns_theta_max 27.49
_diffrn_reflns_theta_min 3.35
_diffrn_standards_decay_% 1
_diffrn_standards_interval_count 247
_diffrn_standards_number 3
_exptl_absorpt_coefficient_mu 0.076
_exptl_absorpt_correction_type none
_exptl_crystal_colour colourless
_exptl_crystal_density_diffrn 1.265
_exptl_crystal_density_meas ?
_exptl_crystal_description prism
_exptl_crystal_F_000 584
_exptl_crystal_size_max 0.60
_exptl_crystal_size_mid 0.42
_exptl_crystal_size_min 0.24
_refine_diff_density_max 0.294
_refine_diff_density_min -0.304
_refine_ls_abs_structure_details 'Flack  (1983)'
_refine_ls_abs_structure_Flack 1(2)
_refine_ls_extinction_method none
_refine_ls_goodness_of_fit_ref 1.062
_refine_ls_hydrogen_treatment constr
_refine_ls_matrix_type full
_refine_ls_number_parameters 190
_refine_ls_number_reflns 1655
_refine_ls_number_restraints 203
_refine_ls_restrained_S_all 1.007
_refine_ls_R_factor_all 0.0536
_refine_ls_R_factor_gt 0.0478
_refine_ls_shift/su_max 0.000
_refine_ls_shift/su_mean 0.000
_refine_ls_structure_factor_coef Fsqd
_refine_ls_weighting_details 'calc w = 1/[\s^2^(Fo^2^)+(0.0761P)^2^+0.4053P] where P=(Fo^2^+2Fc^2^)/3'
_refine_ls_weighting_scheme calc
_refine_ls_wR_factor_ref 0.1254
_reflns_number_gt 1459
_reflns_number_total 1655
_reflns_threshold_expression I>2\s(I)
_cod_data_source_file bm1314.cif
_cod_data_source_block 1
_cod_depositor_comments
;
The following automatic conversions were performed:
'_geom_bond_publ_flag' value 'Y' changed to 'y' according to
'/home/saulius/struct/CIF-dictionaries/cif_core.dic' dictionary named
'cif_core.dic' version 2.4.1 from 2010-06-29.

Automatic conversion script
Id: cif_fix_enum 1527 2010-12-29 10:47:43Z saulius 

The following automatic conversions were performed:

'_geom_bond_publ_flag' value 'Y' changed to 'y' according to
/home/saulius/struct/CIF-dictionaries/cif_core.dic dictionary named
'cif_core.dic' version 2.4.1 from
2010-06-29.

'_geom_torsion_publ_flag' value 'Y' changed to 'y'
according to /home/saulius/struct/CIF-dictionaries/cif_core.dic
dictionary named 'cif_core.dic' version 2.4.1 from 2010-06-29 (2
times).

Automatic conversion script
Id: cif_fix_values 1715 2011-07-08 13:25:40Z adriana 

The following automatic conversions were performed:

'_exptl_crystal_density_meas' value 'not measured' was changed to '?'
- the value is perceived as not measured.

Automatic conversion script
Id: cif_fix_values 3008 2015-01-20 13:52:24Z robertas 
;
_cod_original_cell_volume 1440.7(3)
_cod_original_sg_symbol_H-M 'C c'
_cod_database_code 2008446

loop_
_symmetry_equiv_pos_as_xyz
'x, y, z'
'x, -y, z+1/2'
'x+1/2, y+1/2, z'
'x+1/2, -y+1/2, z+1/2'

loop_
_atom_site_label
_atom_site_fract_x
_atom_site_fract_y
_atom_site_fract_z
_atom_site_U_iso_or_equiv
_atom_site_adp_type
_atom_site_calc_flag
_atom_site_refinement_flags
_atom_site_occupancy
_atom_site_disorder_assembly
_atom_site_disorder_group
_atom_site_type_symbol
O .4851(3) .62407(9) .2899(2) .0425(5) Uani d U 1 . . O
C1 .9901(7) .6281(2) .4240(4) .0655(11) Uani d U 1 . . C
H1A .9330 .5924 .3632 .079 Uiso calc R 1 . . H
H1B 1.1064 .6386 .3929 .079 Uiso calc R 1 . . H
C2 .8585(5) .68505(16) .3957(3) .0431(7) Uani d U 1 . . C
H2A .9315 .7231 .3872 .052 Uiso calc R 1 . . H
H2B .7710 .6791 .3007 .052 Uiso calc R 1 . . H
C3 .7504(4) .69487(12) .5161(3) .0303(5) Uani d U 1 . . C
C4 .6178(3) .65222(11) .5443(3) .0269(5) Uani d U 1 . . C
C5 .5893(3) .64652(12) .6882(3) .0307(5) Uani d U 1 . . C
H5 .5009 .6172 .7077 .037 Uiso calc R 1 . . H
C6 .6858(4) .68219(13) .8036(3) .0347(6) Uani d U 1 . . C
C7 .7826(4) .73351(13) .7668(3) .0357(6) Uani d U 1 . . C
H7 .8271 .7645 .8386 .043 Uiso calc R 1 . . H
C8 .8139(4) .73924(13) .6249(3) .0356(6) Uani d U 1 . . C
H8 .8805 .7744 .6011 .043 Uiso calc R 1 . . H
C9 .7163(5) .65888(18) .9597(3) .0508(8) Uani d U 1 . . C
H9A .6079 .6341 .9724 .061 Uiso calc R 1 . . H
H9B .7268 .6951 1.0272 .061 Uiso calc R 1 . . H
C10 .8950(9) .6172(2) 1.0036(4) .0919(19) Uani d U 1 . . C
H10A .9863 .6397 1.0784 .110 Uiso calc R 1 . . H
H10B .8626 .5780 1.0489 .110 Uiso calc R 1 . . H
C11 .9810(6) .60131(17) .8754(3) .0571(10) Uani d U 1 . . C
C12 1.1106(5) .64245(18) .8355(5) .0652(11) Uani d U 1 . . C
H12 1.1836 .6681 .9086 .078 Uiso calc R 1 . . H
C13 1.1327(4) .64598(18) .6944(5) .0571(9) Uani d U 1 . . C
H13 1.2185 .6750 .6696 .069 Uiso calc R 1 . . H
C14 1.0334(4) .60838(15) .5859(3) .0423(7) Uani d U 1 . . C
C15 .9399(4) .55921(13) .6306(3) .0360(6) Uani d U 1 . . C
H15 .8942 .5272 .5620 .043 Uiso calc R 1 . . H
C16 .9101(5) .55482(14) .7731(3) .0425(7) Uani d U 1 . . C
H16 .8426 .5207 .8010 .051 Uiso calc R 1 . . H
C2' .5242(3) .60706(12) .4353(3) .0299(5) Uani d U 1 . . C
C3' .4549(4) .54934(14) .4496(3) .0415(7) Uani d U 1 . . C
H3' .4625 .5265 .5384 .050 Uiso calc R 1 . . H
C4' .3679(4) .52945(15) .3042(4) .0469(8) Uani d U 1 . . C
H4' .3072 .4908 .2778 .056 Uiso calc R 1 . . H
C5' .3891(5) .57575(15) .2139(3) .0469(8) Uani d U 1 . . C
H5' .3437 .5754 .1104 .056 Uiso calc R 1 . . H

loop_
_atom_site_aniso_label
_atom_site_aniso_U_11
_atom_site_aniso_U_22
_atom_site_aniso_U_33
_atom_site_aniso_U_12
_atom_site_aniso_U_13
_atom_site_aniso_U_23
O .0552(13) .0369(10) .0301(10) .0030(10) -.0038(9) .0005(8)
C1 .095(3) .064(2) .050(2) .025(2) .047(2) .0113(17)
C2 .0515(17) .0505(17) .0298(14) -.0094(13) .0140(12) .0063(12)
C3 .0340(13) .0286(11) .0263(11) .0029(10) .0016(10) .0063(10)
C4 .0245(11) .0276(12) .0266(11) .0051(9) .0004(9) .0012(9)
C5 .0251(11) .0338(13) .0350(13) .0020(10) .0105(10) -.0012(10)
C6 .0355(14) .0372(14) .0325(13) .0091(11) .0096(10) -.0047(11)
C7 .0392(14) .0300(13) .0363(14) .0053(11) .0039(11) -.0095(10)
C8 .0377(13) .0257(12) .0405(14) -.0007(11) .0009(11) .0034(11)
C9 .064(2) .062(2) .0315(15) -.0009(17) .0196(14) -.0077(14)
C10 .165(5) .082(3) .0288(17) .071(3) .021(2) .0124(18)
C11 .085(3) .056(2) .0242(13) .0436(19) -.0047(14) -.0004(13)
C12 .055(2) .053(2) .071(2) .0231(16) -.0295(17) -.0229(18)
C13 .0297(15) .053(2) .085(3) .0082(14) .0029(16) -.0071(18)
C14 .0387(15) .0446(16) .0484(17) .0152(12) .0200(13) -.0002(13)
C15 .0445(15) .0293(12) .0314(13) .0148(11) .0013(11) -.0028(10)
C16 .0594(19) .0324(13) .0358(14) .0183(13) .0096(13) .0081(11)
C2' .0296(12) .0303(12) .0288(12) .0031(10) .0037(9) -.0006(10)
C3' .0425(15) .0418(15) .0385(15) -.0149(13) .0042(12) -.0010(12)
C4' .0402(16) .0463(16) .0525(19) -.0107(13) .0057(13) -.0169(14)
C5' .0511(17) .0476(17) .0354(15) .0065(14) -.0069(13) -.0113(12)

loop_
_atom_type_symbol
_atom_type_description
_atom_type_scat_dispersion_real
_atom_type_scat_dispersion_imag
_atom_type_scat_source
C C 0.0033 0.0016 'International Tables Vol C Tables 4.2.6.8 and 6.1.1.4'
H H 0.0000 0.0000 'International Tables Vol C Tables 4.2.6.8 and 6.1.1.4'
O O 0.0106 0.0060 'International Tables Vol C Tables 4.2.6.8 and 6.1.1.4'

loop_
_geom_angle_atom_site_label_1
_geom_angle_atom_site_label_2
_geom_angle_atom_site_label_3
_geom_angle
C5' O C2' 106.9(2)
C14 C1 C2 112.4(3)
C3 C2 C1 113.2(2)
C8 C3 C4 116.9(2)
C8 C3 C2 118.4(3)
C4 C3 C2 122.9(2)
C5 C4 C3 118.8(2)
C5 C4 C2' 117.2(2)
C3 C4 C2' 123.4(2)
C6 C5 C4 122.2(2)
C5 C6 C7 117.1(2)
C5 C6 C9 120.8(3)
C7 C6 C9 120.9(3)
C8 C7 C6 119.8(2)
C7 C8 C3 121.9(3)
C6 C9 C10 112.9(3)
C11 C10 C9 113.2(3)
C16 C11 C12 116.7(3)
C16 C11 C10 122.4(5)
C12 C11 C10 119.4(4)
C13 C12 C11 120.8(3)
C12 C13 C14 121.4(4)
C15 C14 C13 117.1(3)
C15 C14 C1 119.4(3)
C13 C14 C1 122.0(4)
C14 C15 C16 122.0(3)
C15 C16 C11 119.1(3)
C3' C2' O 109.3(2)
C3' C2' C4 132.0(3)
O C2' C4 118.6(2)
C2' C3' C4' 106.6(3)
C5' C4' C3' 106.4(3)
C4' C5' O 110.8(3)

loop_
_geom_bond_atom_site_label_1
_geom_bond_atom_site_label_2
_geom_bond_site_symmetry_2
_geom_bond_distance
_geom_bond_publ_flag
O C5' . 1.367(4) ?
O C2' . 1.369(3) ?
C1 C14 . 1.529(5) ?
C1 C2 . 1.551(5) ?
C2 C3 . 1.516(4) ?
C3 C8 . 1.395(4) ?
C3 C4 . 1.405(4) ?
C4 C5 . 1.398(3) ?
C4 C2' . 1.467(4) y
C5 C6 . 1.389(4) ?
C6 C7 . 1.392(4) ?
C6 C9 . 1.503(4) ?
C7 C8 . 1.388(4) ?
C9 C10 . 1.580(6) ?
C10 C11 . 1.499(5) ?
C11 C16 . 1.400(5) ?
C11 C12 . 1.407(7) ?
C12 C13 . 1.353(6) ?
C13 C14 . 1.378(5) ?
C14 C15 . 1.370(4) ?
C15 C16 . 1.387(4) ?
C2' C3' . 1.354(4) ?
C3' C4' . 1.436(4) ?
C4' C5' . 1.327(5) ?

loop_
_geom_torsion_atom_site_label_1
_geom_torsion_atom_site_label_2
_geom_torsion_atom_site_label_3
_geom_torsion_atom_site_label_4
_geom_torsion
_geom_torsion_publ_flag
C14 C1 C2 C3 -20.0(5) ?
C1 C2 C3 C8 98.3(4) ?
C1 C2 C3 C4 -65.9(4) ?
C8 C3 C4 C5 -14.9(4) ?
C2 C3 C4 C5 149.6(3) ?
C8 C3 C4 C2' 173.6(2) ?
C2 C3 C4 C2' -21.9(4) ?
C3 C4 C5 C6 0.9(4) ?
C2' C4 C5 C6 172.9(2) ?
C4 C5 C6 C7 13.9(4) ?
C4 C5 C6 C9 -153.8(3) ?
C5 C6 C7 C8 -14.3(4) ?
C9 C6 C7 C8 153.4(3) ?
C6 C7 C8 C3 0.2(4) ?
C4 C3 C8 C7 14.6(4) ?
C2 C3 C8 C7 -150.6(3) ?
C5 C6 C9 C10 87.3(4) ?
C7 C6 C9 C10 -79.9(4) ?
C6 C9 C10 C11 -8.8(6) ?
C9 C10 C11 C16 -77.8(5) ?
C9 C10 C11 C12 87.7(5) ?
C16 C11 C12 C13 14.8(5) ?
C10 C11 C12 C13 -151.5(3) ?
C11 C12 C13 C14 -1.8(5) ?
C12 C13 C14 C15 -12.7(5) ?
C12 C13 C14 C1 153.2(3) ?
C2 C1 C14 C15 99.1(4) ?
C2 C1 C14 C13 -66.5(5) ?
C13 C14 C15 C16 14.4(4) ?
C1 C14 C15 C16 -151.9(3) ?
C14 C15 C16 C11 -1.4(4) ?
C12 C11 C16 C15 -13.0(4) ?
C10 C11 C16 C15 152.9(3) ?
C5' O C2' C3' 0.3(3) ?
C5' O C2' C4 -176.4(2) ?
C5 C4 C2' C3' -21.9(4) y
C3 C4 C2' C3' 149.8(3) ?
C5 C4 C2' O 153.9(2) ?
C3 C4 C2' O -34.5(4) ?
O C2' C3' C4' 0.0(3) ?
C4 C2' C3' C4' 176.1(3) ?
C2' C3' C4' C5' -0.4(4) ?
C3' C4' C5' O 0.6(4) ?
C2' O C5' C4' -0.5(3) ?
C9 C2 C1 C10 -4.91(11) y

loop_
_cod_related_entry_id
_cod_related_entry_database
_cod_related_entry_code
1 ChemSpider 21136435
